data_2226986
loop_
_publ_author_name
'Jasinski, Jerry P.'
'Guild, Curtis J.'
'Narayana, B.'
'Nayak, Prakash S.'
'Yathirajan, H. S.'

_publ_section_title
;
 (<i>E</i>)-3-(4-Methoxyphenyl)-1-[4-(piperidin-1-yl)phenyl]prop-2-en-1-one
;
_journal_coeditor_code LH5070
_journal_issue 8
_journal_name_full 'Acta Crystallographica Section E'
_journal_page_first o1996
_journal_paper_doi 10.1107/S1600536810026218
_journal_volume 66
_journal_year 2010
_chemical_formula_iupac 'C21 H23 N O2'
_chemical_formula_moiety 'C21 H23 N O2'
_chemical_formula_sum 'C21 H23 N O2'
_chemical_formula_weight 321.40
_chemical_name_systematic
;
(<i>E</i>)-3-(4-Methoxyphenyl)-1-[4-(piperidin-1-yl)phenyl]prop-2-en-1-one
;
_space_group_IT_number 2
_symmetry_cell_setting triclinic
_symmetry_space_group_name_Hall '-P 1'
_symmetry_space_group_name_H-M 'P -1'
_atom_sites_solution_hydrogens geom
_atom_sites_solution_primary direct
_atom_sites_solution_secondary difmap
_cell_angle_alpha 74.188(3)
_cell_angle_beta 88.674(3)
_cell_angle_gamma 77.393(3)
_cell_formula_units_Z 2
_cell_length_a 6.0963(11)
_cell_length_b 10.985(2)
_cell_length_c 13.133(3)
_cell_measurement_reflns_used 1958
_cell_measurement_temperature 100
_cell_measurement_theta_max 30.88
_cell_measurement_theta_min 2.18
_cell_volume 825.2(3)
_computing_cell_refinement 'SAINT (Bruker, 2008)'
_computing_data_collection 'APEX2 (Bruker, 2008)'
_computing_data_reduction 'SAINT (Bruker, 2008)'
_computing_molecular_graphics 'SHELXTL (Sheldrick, 2008)'
_computing_publication_material 'SHELXTL (Sheldrick, 2008) and PLATON (Spek, 2009)'
_computing_structure_refinement 'SHELXTL (Sheldrick, 2008)'
_computing_structure_solution 'SHELXTL (Sheldrick, 2008)'
_diffrn_ambient_temperature 100
_diffrn_measured_fraction_theta_full 0.998
_diffrn_measured_fraction_theta_max 0.905
_diffrn_measurement_device_type 'Bruker APEXII CCD'
_diffrn_measurement_method '\w scans'
_diffrn_radiation_monochromator graphite
_diffrn_radiation_source 'fine-focus sealed tube'
_diffrn_radiation_type MoK\a
_diffrn_radiation_wavelength 0.71073
_diffrn_reflns_av_R_equivalents 0.0267
_diffrn_reflns_av_sigmaI/netI 0.0409
_diffrn_reflns_limit_h_max 8
_diffrn_reflns_limit_h_min -8
_diffrn_reflns_limit_k_max 15
_diffrn_reflns_limit_k_min -15
_diffrn_reflns_limit_l_max 18
_diffrn_reflns_limit_l_min -18
_diffrn_reflns_number 10674
_diffrn_reflns_theta_full 25.00
_diffrn_reflns_theta_max 31.27
_diffrn_reflns_theta_min 1.61
_exptl_absorpt_coefficient_mu 0.083
_exptl_absorpt_correction_T_max 0.9829
_exptl_absorpt_correction_T_min 0.9622
_exptl_absorpt_correction_type multi-scan
_exptl_absorpt_process_details '(APEX2; Bruker, 2008)'
_exptl_crystal_colour red
_exptl_crystal_density_diffrn 1.294
_exptl_crystal_density_method 'not measured'
_exptl_crystal_description block
_exptl_crystal_F_000 344
_exptl_crystal_size_max 0.47
_exptl_crystal_size_mid 0.36
_exptl_crystal_size_min 0.21
_refine_diff_density_max 0.384
_refine_diff_density_min -0.247
_refine_ls_extinction_method none
_refine_ls_goodness_of_fit_ref 1.046
_refine_ls_hydrogen_treatment constr
_refine_ls_matrix_type full
_refine_ls_number_parameters 218
_refine_ls_number_reflns 4861
_refine_ls_number_restraints 0
_refine_ls_restrained_S_all 1.046
_refine_ls_R_factor_all 0.0741
_refine_ls_R_factor_gt 0.0518
_refine_ls_shift/su_max 0.000
_refine_ls_shift/su_mean 0.000
_refine_ls_structure_factor_coef Fsqd
_refine_ls_weighting_details 'calc w=1/[\s^2^(Fo^2^)+(0.0703P)^2^+0.1716P] where P=(Fo^2^+2Fc^2^)/3'
_refine_ls_weighting_scheme calc
_refine_ls_wR_factor_gt 0.1292
_refine_ls_wR_factor_ref 0.1507
_reflns_number_gt 3562
_reflns_number_total 4861
_reflns_threshold_expression I>2\s(I)
_cod_data_source_file lh5070.cif
_cod_data_source_block I
_cod_database_code 2226986
_cod_database_fobs_code 2226986

loop_
_symmetry_equiv_pos_as_xyz
'x, y, z'
'-x, -y, -z'

loop_
_atom_site_type_symbol
_atom_site_label
_atom_site_fract_x
_atom_site_fract_y
_atom_site_fract_z
_atom_site_U_iso_or_equiv
_atom_site_adp_type
_atom_site_calc_flag
_atom_site_refinement_flags
_atom_site_occupancy
_atom_site_disorder_assembly
_atom_site_disorder_group
O O1 0.23178(16) 0.88147(10) -0.30730(7) 0.0256(2) Uani d . 1 . .
O O2 1.10171(16) 0.82032(10) 0.20063(7) 0.0233(2) Uani d . 1 . .
N N1 0.76112(17) 0.61303(11) 0.66686(8) 0.0172(2) Uani d . 1 . .
C C1 0.8660(2) 0.75063(12) 0.33849(9) 0.0166(2) Uani d . 1 . .
C C2 1.0241(2) 0.74601(13) 0.41547(10) 0.0197(3) Uani d . 1 . .
H H2 1.1548 0.7748 0.3940 0.024 Uiso calc R 1 . .
C C3 0.9928(2) 0.70016(13) 0.52239(10) 0.0201(3) Uani d . 1 . .
H H3 1.1021 0.6994 0.5710 0.024 Uiso calc R 1 . .
C C4 0.7989(2) 0.65444(12) 0.55956(9) 0.0168(2) Uani d . 1 . .
C C5 0.6400(2) 0.65849(13) 0.48138(10) 0.0208(3) Uani d . 1 . .
H H5 0.5103 0.6282 0.5022 0.025 Uiso calc R 1 . .
C C6 0.6729(2) 0.70647(13) 0.37468(10) 0.0199(3) Uani d . 1 . .
H H6 0.5630 0.7094 0.3256 0.024 Uiso calc R 1 . .
C C7 0.9508(2) 0.59163(14) 0.74157(10) 0.0202(3) Uani d . 1 . .
H H7A 1.0243 0.6641 0.7201 0.024 Uiso calc R 1 . .
H H7B 1.0594 0.5139 0.7385 0.024 Uiso calc R 1 . .
C C8 0.8785(2) 0.57739(14) 0.85498(10) 0.0210(3) Uani d . 1 . .
H H8A 0.7896 0.6599 0.8606 0.025 Uiso calc R 1 . .
H H8B 1.0111 0.5548 0.9015 0.025 Uiso calc R 1 . .
C C9 0.7413(2) 0.47408(13) 0.89082(10) 0.0204(3) Uani d . 1 . .
H H9A 0.8332 0.3896 0.8921 0.025 Uiso calc R 1 . .
H H9B 0.6895 0.4714 0.9616 0.025 Uiso calc R 1 . .
C C10 0.5413(2) 0.50756(13) 0.81348(9) 0.0194(3) Uani d . 1 . .
H H10A 0.4555 0.4405 0.8336 0.023 Uiso calc R 1 . .
H H10B 0.4440 0.5888 0.8171 0.023 Uiso calc R 1 . .
C C11 0.6156(2) 0.51976(13) 0.70057(10) 0.0187(3) Uani d . 1 . .
H H11B 0.6961 0.4354 0.6951 0.022 Uiso calc R 1 . .
H H11A 0.4836 0.5471 0.6532 0.022 Uiso calc R 1 . .
C C12 0.9153(2) 0.79733(12) 0.22544(9) 0.0174(2) Uani d . 1 . .
C C13 0.7416(2) 0.81181(12) 0.14373(10) 0.0182(3) Uani d . 1 . .
H H13 0.6061 0.7885 0.1641 0.022 Uiso calc R 1 . .
C C14 0.7769(2) 0.85811(12) 0.04061(10) 0.0179(3) Uani d . 1 . .
H H14 0.9108 0.8853 0.0243 0.021 Uiso calc R 1 . .
C C15 0.6283(2) 0.87041(12) -0.04869(9) 0.0174(2) Uani d . 1 . .
C C16 0.4309(2) 0.82206(13) -0.03711(10) 0.0195(3) Uani d . 1 . .
H H16 0.3856 0.7857 0.0304 0.023 Uiso calc R 1 . .
C C17 0.3037(2) 0.82786(13) -0.12444(10) 0.0202(3) Uani d . 1 . .
H H17 0.1744 0.7948 -0.1154 0.024 Uiso calc R 1 . .
C C18 0.3679(2) 0.88308(13) -0.22624(10) 0.0198(3) Uani d . 1 . .
C C19 0.5590(2) 0.93488(13) -0.23992(10) 0.0210(3) Uani d . 1 . .
H H19 0.6008 0.9739 -0.3074 0.025 Uiso calc R 1 . .
C C20 0.6865(2) 0.92747(12) -0.15117(10) 0.0190(3) Uani d . 1 . .
H H20 0.8146 0.9616 -0.1604 0.023 Uiso calc R 1 . .
C C21 0.3004(3) 0.93119(15) -0.41233(10) 0.0265(3) Uani d . 1 . .
H H21A 0.3054 1.0207 -0.4238 0.040 Uiso calc R 1 . .
H H21B 0.1949 0.9240 -0.4624 0.040 Uiso calc R 1 . .
H H21C 0.4470 0.8823 -0.4214 0.040 Uiso calc R 1 . .

loop_
_atom_site_aniso_label
_atom_site_aniso_U_11
_atom_site_aniso_U_22
_atom_site_aniso_U_33
_atom_site_aniso_U_12
_atom_site_aniso_U_13
_atom_site_aniso_U_23
O1 0.0261(5) 0.0332(6) 0.0188(5) -0.0104(4) -0.0024(4) -0.0061(4)
O2 0.0210(5) 0.0296(5) 0.0216(5) -0.0118(4) 0.0029(4) -0.0060(4)
N1 0.0154(5) 0.0228(6) 0.0143(5) -0.0079(4) -0.0008(4) -0.0038(4)
C1 0.0178(6) 0.0159(6) 0.0169(6) -0.0039(4) 0.0006(4) -0.0054(4)
C2 0.0153(6) 0.0257(7) 0.0190(6) -0.0080(5) 0.0009(4) -0.0047(5)
C3 0.0164(6) 0.0268(7) 0.0173(6) -0.0080(5) -0.0019(5) -0.0036(5)
C4 0.0157(6) 0.0182(6) 0.0166(6) -0.0035(4) -0.0005(4) -0.0050(5)
C5 0.0161(6) 0.0295(7) 0.0192(6) -0.0103(5) 0.0014(5) -0.0065(5)
C6 0.0186(6) 0.0262(7) 0.0168(6) -0.0085(5) -0.0009(5) -0.0064(5)
C7 0.0172(6) 0.0281(7) 0.0171(6) -0.0097(5) -0.0012(4) -0.0054(5)
C8 0.0211(6) 0.0274(7) 0.0167(6) -0.0094(5) -0.0003(5) -0.0066(5)
C9 0.0206(6) 0.0244(7) 0.0154(6) -0.0059(5) 0.0011(5) -0.0032(5)
C10 0.0167(6) 0.0240(6) 0.0174(6) -0.0068(5) 0.0010(4) -0.0034(5)
C11 0.0166(6) 0.0222(6) 0.0183(6) -0.0072(5) -0.0004(5) -0.0048(5)
C12 0.0201(6) 0.0161(6) 0.0163(6) -0.0044(5) 0.0000(5) -0.0047(5)
C13 0.0180(6) 0.0190(6) 0.0183(6) -0.0054(5) 0.0003(5) -0.0052(5)
C14 0.0177(6) 0.0179(6) 0.0185(6) -0.0039(5) 0.0002(5) -0.0057(5)
C15 0.0187(6) 0.0154(6) 0.0182(6) -0.0036(4) 0.0007(4) -0.0048(5)
C16 0.0201(6) 0.0204(6) 0.0177(6) -0.0057(5) 0.0031(5) -0.0039(5)
C17 0.0175(6) 0.0213(6) 0.0224(6) -0.0058(5) 0.0015(5) -0.0057(5)
C18 0.0201(6) 0.0210(6) 0.0182(6) -0.0031(5) -0.0016(5) -0.0062(5)
C19 0.0226(6) 0.0219(6) 0.0177(6) -0.0064(5) 0.0012(5) -0.0029(5)
C20 0.0188(6) 0.0181(6) 0.0197(6) -0.0052(5) 0.0020(5) -0.0038(5)
C21 0.0305(8) 0.0312(8) 0.0177(6) -0.0068(6) -0.0013(5) -0.0063(5)

loop_
_atom_type_symbol
_atom_type_description
_atom_type_scat_dispersion_real
_atom_type_scat_dispersion_imag
_atom_type_scat_source
C C 0.0033 0.0016 'International Tables Vol C Tables 4.2.6.8 and 6.1.1.4'
H H 0.0000 0.0000 'International Tables Vol C Tables 4.2.6.8 and 6.1.1.4'
N N 0.0061 0.0033 'International Tables Vol C Tables 4.2.6.8 and 6.1.1.4'
O O 0.0106 0.0060 'International Tables Vol C Tables 4.2.6.8 and 6.1.1.4'

loop_
_geom_angle_atom_site_label_1
_geom_angle_atom_site_label_2
_geom_angle_atom_site_label_3
_geom_angle_site_symmetry_1
_geom_angle_site_symmetry_3
_geom_angle
_geom_angle_publ_flag
C18 O1 C21 . . 116.56(10) ?
C4 N1 C7 . . 117.45(10) ?
C4 N1 C11 . . 117.85(10) ?
C7 N1 C11 . . 113.84(10) ?
C6 C1 C2 . . 116.73(11) ?
C6 C1 C12 . . 124.41(11) ?
C2 C1 C12 . . 118.84(11) ?
C3 C2 C1 . . 122.16(11) ?
C3 C2 H2 . . 118.9 ?
C1 C2 H2 . . 118.9 ?
C2 C3 C4 . . 121.43(11) ?
C2 C3 H3 . . 119.3 ?
C4 C3 H3 . . 119.3 ?
N1 C4 C3 . . 121.98(11) ?
N1 C4 C5 . . 121.74(11) ?
C3 C4 C5 . . 116.22(11) ?
C6 C5 C4 . . 121.47(12) ?
C6 C5 H5 . . 119.3 ?
C4 C5 H5 . . 119.3 ?
C5 C6 C1 . . 121.97(11) ?
C5 C6 H6 . . 119.0 ?
C1 C6 H6 . . 119.0 ?
N1 C7 C8 . . 112.76(10) ?
N1 C7 H7A . . 109.0 ?
C8 C7 H7A . . 109.0 ?
N1 C7 H7B . . 109.0 ?
C8 C7 H7B . . 109.0 ?
H7A C7 H7B . . 107.8 ?
C7 C8 C9 . . 112.12(10) ?
C7 C8 H8A . . 109.2 ?
C9 C8 H8A . . 109.2 ?
C7 C8 H8B . . 109.2 ?
C9 C8 H8B . . 109.2 ?
H8A C8 H8B . . 107.9 ?
C10 C9 C8 . . 108.32(10) ?
C10 C9 H9A . . 110.0 ?
C8 C9 H9A . . 110.0 ?
C10 C9 H9B . . 110.0 ?
C8 C9 H9B . . 110.0 ?
H9A C9 H9B . . 108.4 ?
C11 C10 C9 . . 111.56(10) ?
C11 C10 H10A . . 109.3 ?
C9 C10 H10A . . 109.3 ?
C11 C10 H10B . . 109.3 ?
C9 C10 H10B . . 109.3 ?
H10A C10 H10B . . 108.0 ?
N1 C11 C10 . . 112.56(10) ?
N1 C11 H11B . . 109.1 ?
C10 C11 H11B . . 109.1 ?
N1 C11 H11A . . 109.1 ?
C10 C11 H11A . . 109.1 ?
H11B C11 H11A . . 107.8 ?
O2 C12 C13 . . 121.02(11) ?
O2 C12 C1 . . 119.88(11) ?
C13 C12 C1 . . 119.07(11) ?
C14 C13 C12 . . 120.87(12) ?
C14 C13 H13 . . 119.6 ?
C12 C13 H13 . . 119.6 ?
C13 C14 C15 . . 127.06(12) ?
C13 C14 H14 . . 116.5 ?
C15 C14 H14 . . 116.5 ?
C20 C15 C16 . . 117.66(11) ?
C20 C15 C14 . . 119.35(11) ?
C16 C15 C14 . . 122.93(11) ?
C17 C16 C15 . . 120.88(12) ?
C17 C16 H16 . . 119.6 ?
C15 C16 H16 . . 119.6 ?
C16 C17 C18 . . 120.37(12) ?
C16 C17 H17 . . 119.8 ?
C18 C17 H17 . . 119.8 ?
O1 C18 C19 . . 124.56(12) ?
O1 C18 C17 . . 115.48(11) ?
C19 C18 C17 . . 119.96(11) ?
C20 C19 C18 . . 119.01(12) ?
C20 C19 H19 . . 120.5 ?
C18 C19 H19 . . 120.5 ?
C19 C20 C15 . . 122.08(12) ?
C19 C20 H20 . . 119.0 ?
C15 C20 H20 . . 119.0 ?
O1 C21 H21A . . 109.5 ?
O1 C21 H21B . . 109.5 ?
H21A C21 H21B . . 109.5 ?
O1 C21 H21C . . 109.5 ?
H21A C21 H21C . . 109.5 ?
H21B C21 H21C . . 109.5 ?

loop_
_geom_bond_atom_site_label_1
_geom_bond_atom_site_label_2
_geom_bond_site_symmetry_2
_geom_bond_distance
_geom_bond_publ_flag
O1 C18 . 1.3711(15) ?
O1 C21 . 1.4277(16) ?
O2 C12 . 1.2346(15) ?
N1 C4 . 1.3882(16) ?
N1 C7 . 1.4706(15) ?
N1 C11 . 1.4713(16) ?
C1 C6 . 1.3942(17) ?
C1 C2 . 1.3963(16) ?
C1 C12 . 1.4797(17) ?
C2 C3 . 1.3806(17) ?
C2 H2 . 0.9300 ?
C3 C4 . 1.4097(17) ?
C3 H3 . 0.9300 ?
C4 C5 . 1.4130(16) ?
C5 C6 . 1.3830(17) ?
C5 H5 . 0.9300 ?
C6 H6 . 0.9300 ?
C7 C8 . 1.5197(17) ?
C7 H7A . 0.9700 ?
C7 H7B . 0.9700 ?
C8 C9 . 1.5212(18) ?
C8 H8A . 0.9700 ?
C8 H8B . 0.9700 ?
C9 C10 . 1.5207(17) ?
C9 H9A . 0.9700 ?
C9 H9B . 0.9700 ?
C10 C11 . 1.5194(17) ?
C10 H10A . 0.9700 ?
C10 H10B . 0.9700 ?
C11 H11B . 0.9700 ?
C11 H11A . 0.9700 ?
C12 C13 . 1.4779(17) ?
C13 C14 . 1.3408(17) ?
C13 H13 . 0.9300 ?
C14 C15 . 1.4575(17) ?
C14 H14 . 0.9300 ?
C15 C20 . 1.3948(17) ?
C15 C16 . 1.4071(17) ?
C16 C17 . 1.3785(17) ?
C16 H16 . 0.9300 ?
C17 C18 . 1.3949(18) ?
C17 H17 . 0.9300 ?
C18 C19 . 1.3920(18) ?
C19 C20 . 1.3897(17) ?
C19 H19 . 0.9300 ?
C20 H20 . 0.9300 ?
C21 H21A . 0.9600 ?
C21 H21B . 0.9600 ?
C21 H21C . 0.9600 ?

loop_
_geom_hbond_atom_site_label_D
_geom_hbond_atom_site_label_H
_geom_hbond_atom_site_label_A
_geom_hbond_site_symmetry_A
_geom_hbond_distance_DH
_geom_hbond_distance_HA
_geom_hbond_distance_DA
_geom_hbond_angle_DHA
C20 H20 O2 2_775 0.93 2.47 3.2105(16) 136.5
C8 H8A Cg3 1_556 0.97 2.66 3.623(2) 171
C21 H21A Cg2 2_675 0.96 2.90 3.823(2) 162

loop_
_geom_torsion_atom_site_label_1
_geom_torsion_atom_site_label_2
_geom_torsion_atom_site_label_3
_geom_torsion_atom_site_label_4
_geom_torsion_site_symmetry_1
_geom_torsion_site_symmetry_2
_geom_torsion_site_symmetry_3
_geom_torsion_site_symmetry_4
_geom_torsion
_geom_torsion_publ_flag
C6 C1 C2 C3 . . . . 0.01(19) ?
C12 C1 C2 C3 . . . . -178.13(12) ?
C1 C2 C3 C4 . . . . 0.5(2) ?
C7 N1 C4 C3 . . . . -12.83(18) ?
C11 N1 C4 C3 . . . . -154.97(12) ?
C7 N1 C4 C5 . . . . 170.04(11) ?
C11 N1 C4 C5 . . . . 27.90(18) ?
C2 C3 C4 N1 . . . . -177.33(12) ?
C2 C3 C4 C5 . . . . -0.05(19) ?
N1 C4 C5 C6 . . . . 176.42(12) ?
C3 C4 C5 C6 . . . . -0.9(2) ?
C4 C5 C6 C1 . . . . 1.4(2) ?
C2 C1 C6 C5 . . . . -0.95(19) ?
C12 C1 C6 C5 . . . . 177.09(12) ?
C4 N1 C7 C8 . . . . 166.66(11) ?
C11 N1 C7 C8 . . . . -49.73(15) ?
N1 C7 C8 C9 . . . . 53.10(15) ?
C7 C8 C9 C10 . . . . -55.90(15) ?
C8 C9 C10 C11 . . . . 56.61(14) ?
C4 N1 C11 C10 . . . . -165.90(11) ?
C7 N1 C11 C10 . . . . 50.64(15) ?
C9 C10 C11 N1 . . . . -54.75(15) ?
C6 C1 C12 O2 . . . . -171.55(13) ?
C2 C1 C12 O2 . . . . 6.44(18) ?
C6 C1 C12 C13 . . . . 6.57(19) ?
C2 C1 C12 C13 . . . . -175.44(11) ?
O2 C12 C13 C14 . . . . -4.24(19) ?
C1 C12 C13 C14 . . . . 177.66(11) ?
C12 C13 C14 C15 . . . . 176.00(11) ?
C13 C14 C15 C20 . . . . 176.56(12) ?
C13 C14 C15 C16 . . . . -6.3(2) ?
C20 C15 C16 C17 . . . . 1.80(19) ?
C14 C15 C16 C17 . . . . -175.43(12) ?
C15 C16 C17 C18 . . . . -0.6(2) ?
C21 O1 C18 C19 . . . . 3.18(19) ?
C21 O1 C18 C17 . . . . -176.80(11) ?
C16 C17 C18 O1 . . . . 178.77(11) ?
C16 C17 C18 C19 . . . . -1.2(2) ?
O1 C18 C19 C20 . . . . -178.31(12) ?
C17 C18 C19 C20 . . . . 1.7(2) ?
C18 C19 C20 C15 . . . . -0.4(2) ?
C16 C15 C20 C19 . . . . -1.33(19) ?
C14 C15 C20 C19 . . . . 176.00(12) ?

loop_
_cod_related_entry_id
_cod_related_entry_database
_cod_related_entry_code
1 ChemSpider 4753105
